data_4515452
loop_
_publ_author_name
'Brunet, Gabriel'
'Robeyns, Koen'
'Huynh, Racheal P. S.'
'Lin, Jian-Bin'
'Collins, Sean P.'
'Facey, Glenn A.'
'Shimizu, George K. H.'
'Woo, Tom K.'
'Murugesu, Muralee'

_publ_section_title
;
 Design Strategy for the Controlled Generation of Cationic Frameworks and
 Ensuing Anion-Exchange Capabilities.
;
_journal_issue 3
_journal_name_full 'ACS applied materials &amp; interfaces'
_journal_page_first 3181
_journal_page_last 3188
_journal_paper_doi 10.1021/acsami.8b15946
_journal_volume 11
_journal_year 2019
_chemical_formula_moiety 'C63 H42 Co3 N15 O7, B F4'
_chemical_formula_sum 'C63 H42 B Co3 F4 N15 O7'
_chemical_formula_weight 1384.71
_space_group_crystal_system hexagonal
_space_group_IT_number 186
_space_group_name_Hall 'P 6c -2c'
_space_group_name_H-M_alt 'P 63 m c'
_atom_sites_solution_hydrogens geom
_audit_creation_method SHELXL-2014/7
_cell_angle_alpha 90
_cell_angle_beta 90
_cell_angle_gamma 120
_cell_formula_units_Z 2
_cell_length_a 16.7599(5)
_cell_length_b 16.7599(5)
_cell_length_c 29.0651(9)
_cell_measurement_reflns_used 19301
_cell_measurement_temperature 200(2)
_cell_measurement_theta_max 25.3300
_cell_measurement_theta_min 1.9720
_cell_volume 7070.4(4)
_computing_cell_refinement
;
CrysAlisPro, Agilent Technologies,
Version 1.171.37.35 (release 13-08-2014 CrysAlis171 .NET)
(compiled Aug 13 2014,18:06:01)
;
_computing_data_collection 'Bruker APEX2'
_computing_data_reduction
;
CrysAlisPro, Agilent Technologies,
Version 1.171.37.35 (release 13-08-2014 CrysAlis171 .NET)
(compiled Aug 13 2014,18:06:01)
;
_computing_molecular_graphics 'MERCURY (Macrae et al., 2008)'
_computing_publication_material
;

'MERCURY (Macrae et al., 2008), Platon (Spek, 2009)'



;
_computing_structure_refinement 'SHELXL-2014/7 (Sheldrick, 2014)'
_computing_structure_solution 'SHELXT (Sheldrick, 2015)'
_diffrn_ambient_temperature 200(2)
_diffrn_measured_fraction_theta_full 0.998
_diffrn_measured_fraction_theta_max 0.998
_diffrn_measurement_device_type 'Bruker APEX-II CCD'
_diffrn_measurement_method '\f and \w scans'
_diffrn_radiation_type MoK\a
_diffrn_radiation_wavelength 0.71073
_diffrn_reflns_av_R_equivalents 0.0789
_diffrn_reflns_av_unetI/netI 0.0374
_diffrn_reflns_Laue_measured_fraction_full 0.998
_diffrn_reflns_Laue_measured_fraction_max 0.998
_diffrn_reflns_limit_h_max 20
_diffrn_reflns_limit_h_min -20
_diffrn_reflns_limit_k_max 20
_diffrn_reflns_limit_k_min -19
_diffrn_reflns_limit_l_max 34
_diffrn_reflns_limit_l_min -34
_diffrn_reflns_number 41545
_diffrn_reflns_point_group_measured_fraction_full 0.999
_diffrn_reflns_point_group_measured_fraction_max 0.999
_diffrn_reflns_theta_full 25.242
_diffrn_reflns_theta_max 25.242
_diffrn_reflns_theta_min 1.568
_exptl_absorpt_coefficient_mu 0.382
_exptl_absorpt_correction_T_max 1.00000
_exptl_absorpt_correction_T_min 0.83083
_exptl_absorpt_correction_type multi-scan
_exptl_absorpt_process_details
;
CrysAlisPro, Agilent Technologies,
Version 1.171.37.35 (release 13-08-2014 CrysAlis171 .NET)
(compiled Aug 13 2014,18:06:01)
Empirical absorption correction using spherical harmonics,
 implemented in SCALE3 ABSPACK scaling algorithm.
;
_exptl_crystal_colour orange
_exptl_crystal_density_diffrn 0.650
_exptl_crystal_description block
_exptl_crystal_F_000 1406
_exptl_crystal_size_max 0.287
_exptl_crystal_size_mid 0.266
_exptl_crystal_size_min 0.110
_refine_diff_density_max 0.354
_refine_diff_density_min -0.265
_refine_diff_density_rms 0.046
_refine_ls_abs_structure_details
;
 Refined as an inversion twin.
;
_refine_ls_abs_structure_Flack 0.51(4)
_refine_ls_extinction_method none
_refine_ls_goodness_of_fit_ref 1.103
_refine_ls_hydrogen_treatment constr
_refine_ls_matrix_type full
_refine_ls_number_parameters 252
_refine_ls_number_reflns 4743
_refine_ls_number_restraints 344
_refine_ls_restrained_S_all 1.161
_refine_ls_R_factor_all 0.0551
_refine_ls_R_factor_gt 0.0501
_refine_ls_shift/su_max 0.001
_refine_ls_shift/su_mean 0.000
_refine_ls_structure_factor_coef Fsqd
_refine_ls_weighting_details 'w=1/[\s^2^(Fo^2^)+(0.0683P)^2^+0.8369P] where P=(Fo^2^+2Fc^2^)/3'
_refine_ls_weighting_scheme calc
_refine_ls_wR_factor_gt 0.1168
_refine_ls_wR_factor_ref 0.1188
_reflns_Friedel_coverage 0.958
_reflns_Friedel_fraction_full 0.999
_reflns_Friedel_fraction_max 0.999
_reflns_number_gt 4303
_reflns_number_total 4743
_reflns_threshold_expression 'I > 2\s(I)'
_cod_data_source_file mm924_kr.cif
_cod_data_source_block mm924
_cod_original_cell_volume 7070.4(5)
_cod_database_code 4515452
_shelx_shelxl_version_number 2014/7
_shelx_space_group_comment
;
The symmetry employed for this shelxl refinement is uniquely defined
by the following loop, which should always be used as a source of
symmetry information in preference to the above space-group names.
They are only intended as comments.
;

loop_
_space_group_symop_operation_xyz
'x, y, z'
'-y, x-y, z'
'-x+y, -x, z'
'-x, -y, z+1/2'
'y, -x+y, z+1/2'
'x-y, x, z+1/2'
'-y, -x, z'
'-x+y, y, z'
'x, x-y, z'
'y, x, z+1/2'
'x-y, -y, z+1/2'
'-x, -x+y, z+1/2'

loop_
_atom_site_label
_atom_site_type_symbol
_atom_site_fract_x
_atom_site_fract_y
_atom_site_fract_z
_atom_site_U_iso_or_equiv
_atom_site_adp_type
_atom_site_occupancy
_atom_site_site_symmetry_order
_atom_site_calc_flag
_atom_site_refinement_flags_posn
_atom_site_refinement_flags_adp
_atom_site_refinement_flags_occupancy
_atom_site_disorder_assembly
_atom_site_disorder_group
Co1 Co 0.26398(2) 0.73602(2) 0.28225(7) 0.01719(19) Uani 1 2 d S TU P . .
O2 O 0.3333 0.6667 0.2874(2) 0.0042(11) Uani 1 6 d S TU P A .
N3 N 0.19245(12) 0.80755(12) 0.2829(3) 0.0320(9) Uani 1 2 d S TU P A .
C4 C 0.2359(3) 0.9003(2) 0.2868(3) 0.0465(12) Uani 1 1 d . U . . .
H4 H 0.3012 0.9328 0.2890 0.056 Uiso 1 1 calc R U . A .
C5 C 0.1912(3) 0.9506(2) 0.2875(3) 0.0479(15) Uani 1 1 d . U . . .
H5 H 0.2230 1.0142 0.2953 0.058 Uiso 1 1 calc R U . . .
C6 C 0.09596(16) 0.90404(16) 0.2763(3) 0.0326(15) Uani 1 2 d S TU P . .
C7 C 0.04489(18) 0.95511(18) 0.2759(3) 0.0335(17) Uani 1 2 d S TU P . .
N8 N -0.04764(14) 0.9047(3) 0.2851(4) 0.0475(13) Uani 1 2 d S TU P . .
C9 C 0.4185(4) 0.8369(9) 0.3539(3) 0.0330(16) Uani 0.590(5) 2 d DS TU P A 1
O10 O 0.3379(9) 0.8058(11) 0.3386(4) 0.021(5) Uani 0.295(3) 1 d D U P A 1
O11 O 0.4797(12) 0.8231(15) 0.3359(5) 0.025(6) Uani 0.295(3) 1 d D U P A 1
C12 C 0.4361(4) 0.8723(7) 0.40327(18) 0.060(4) Uani 0.590(5) 2 d DGS TU P A 1
C13 C 0.3653(4) 0.8627(6) 0.4301(2) 0.072(6) Uani 0.295(3) 1 d DG U P A 1
H13 H 0.3035 0.8286 0.4193 0.087 Uiso 0.295(3) 1 calc R U P A 1
C14 C 0.3844(5) 0.9036(8) 0.4733(2) 0.029(4) Uani 0.295(3) 1 d DG U P A 1
H14 H 0.3361 0.9009 0.4916 0.035 Uiso 0.295(3) 1 calc R U P A 1
C15 C 0.4743(6) 0.9483(7) 0.4898(2) 0.077(3) Uani 0.590(5) 2 d DG TU P A 1
C16 C 0.5451(4) 0.9534(8) 0.4630(3) 0.064(7) Uani 0.295(3) 1 d DG U P A 1
H16 H 0.6066 0.9847 0.4742 0.076 Uiso 0.295(3) 1 calc R U P A 1
C17 C 0.5260(4) 0.9125(6) 0.4197(2) 0.022(3) Uani 0.295(3) 1 d DG U P A 1
H17 H 0.5732 0.9121 0.4018 0.027 Uiso 0.295(3) 1 calc R U P A 1
C18 C 0.4934(3) 0.9867(6) 0.53827(18) 0.061(3) Uani 0.590(5) 2 d DGS TU P A 1
C19 C 0.4706(7) 1.0578(5) 0.5482(2) 0.053(4) Uani 0.295(3) 1 d DG U P A 1
H19 H 0.4406 1.0746 0.5257 0.063 Uiso 0.295(3) 1 calc R U P A 1
C20 C 0.4929(9) 1.1013(7) 0.5908(3) 0.063(7) Uani 0.295(3) 1 d DG U P A 1
H20 H 0.4775 1.1474 0.5977 0.076 Uiso 0.295(3) 1 calc R U P A 1
C21 C 0.5380(7) 1.0771(7) 0.6235(2) 0.058(2) Uani 0.590(5) 2 d DG TU P A 1
C22 C 0.5608(6) 1.0102(6) 0.6135(2) 0.028(3) Uani 0.295(3) 1 d DG U P A 1
H22 H 0.5917 0.9940 0.6358 0.034 Uiso 0.295(3) 1 calc R U P A 1
C23 C 0.5385(6) 0.9667(4) 0.5709(2) 0.063(5) Uani 0.295(3) 1 d DG U P A 1
H23 H 0.5554 0.9216 0.5645 0.076 Uiso 0.295(3) 1 calc R U P A 1
N24 N 0.56230(18) 1.1246(4) 0.6675(2) 0.0216(18) Uani 0.590(5) 2 d DS TU P A 1
C25 C 0.6319(9) 1.1400(8) 0.6957(4) 0.026(4) Uani 0.295(3) 1 d D U P A 1
H25 H 0.6764 1.1232 0.6875 0.031 Uiso 0.295(3) 1 calc R U P A 1
N26 N 0.6351(14) 1.1793(10) 0.7351(5) 0.010(3) Uani 0.295(3) 1 d D U P A 1
N27 N 0.5554(13) 1.1865(9) 0.7298(4) 0.009(3) Uani 0.295(3) 1 d D U P A 1
C28 C 0.5118(11) 1.1553(10) 0.6907(4) 0.019(4) Uani 0.295(3) 1 d D U P A 1
H28 H 0.4573 1.1542 0.6807 0.023 Uiso 0.295(3) 1 calc R U P A 1
C9X C 0.5809(5) 1.1619(10) 0.7126(4) 0.0330(16) Uani 0.410(5) 2 d DS T P A 2
O10X O 0.6522(12) 1.1698(13) 0.7315(9) 0.021(5) Uani 0.205(3) 1 d D . P A 2
O11X O 0.5247(16) 1.1850(13) 0.7280(8) 0.025(6) Uani 0.205(3) 1 d D . P A 2
C12X C 0.5585(4) 1.1170(7) 0.6651(2) 0.060(4) Uani 0.410(5) 2 d DGS T P A 2
C13X C 0.6171(7) 1.0939(9) 0.6440(4) 0.072(6) Uani 0.205(3) 1 d DG . P A 2
H13X H 0.6697 1.1009 0.6599 0.087 Uiso 0.205(3) 1 calc R U P A 2
C14X C 0.5997(11) 1.0602(11) 0.5992(4) 0.029(4) Uani 0.205(3) 1 d DG . P A 2
H14X H 0.6431 1.0478 0.5846 0.035 Uiso 0.205(3) 1 calc R U P A 2
C15X C 0.5237(12) 1.0442(8) 0.5756(2) 0.077(3) Uani 0.410(5) 2 d DG T P A 2
C16X C 0.4650(10) 1.0766(11) 0.5967(4) 0.064(7) Uani 0.205(3) 1 d DG . P A 2
H16X H 0.4154 1.0744 0.5798 0.076 Uiso 0.205(3) 1 calc R U P A 2
C17X C 0.4824(7) 1.1103(9) 0.6415(4) 0.022(3) Uani 0.205(3) 1 d DG . P A 2
H17X H 0.4432 1.1286 0.6559 0.027 Uiso 0.205(3) 1 calc R U P A 2
C18X C 0.5047(4) 1.0094(8) 0.5268(2) 0.061(3) Uani 0.410(5) 2 d DGS T P A 2
C19X C 0.4285(7) 1.0023(9) 0.5025(4) 0.053(4) Uani 0.205(3) 1 d DG . P A 2
H19X H 0.3908 1.0238 0.5157 0.063 Uiso 0.205(3) 1 calc R U P A 2
C20X C 0.4097(10) 0.9631(10) 0.4589(4) 0.063(7) Uani 0.205(3) 1 d DG . P A 2
H20X H 0.3584 0.9572 0.4420 0.076 Uiso 0.205(3) 1 calc R U P A 2
C21X C 0.4671(13) 0.9319(5) 0.4395(2) 0.058(2) Uani 0.410(5) 2 d DG T P A 2
C22X C 0.5433(12) 0.9453(10) 0.4637(4) 0.028(3) Uani 0.205(3) 1 d DG . P A 2
H22X H 0.5838 0.9275 0.4504 0.034 Uiso 0.205(3) 1 calc R U P A 2
C23X C 0.5621(7) 0.9845(9) 0.5073(4) 0.063(5) Uani 0.205(3) 1 d DG . P A 2
H23X H 0.6154 0.9937 0.5235 0.076 Uiso 0.205(3) 1 calc R U P A 2
N24X N 0.4487(4) 0.8975(9) 0.3926(4) 0.0216(18) Uani 0.410(5) 2 d DS T P A 2
C25X C 0.3739(12) 0.8792(13) 0.3674(6) 0.026(4) Uani 0.205(3) 1 d D . P A 2
H25X H 0.3290 0.8932 0.3785 0.031 Uiso 0.205(3) 1 calc R U P A 2
N26X N 0.3662(11) 0.8416(10) 0.3272(5) 0.010(3) Uani 0.205(3) 1 d D . P A 2
N27X N 0.4458(9) 0.8319(10) 0.3301(5) 0.009(3) Uani 0.205(3) 1 d D . P A 2
C28X C 0.4941(13) 0.8628(13) 0.3679(6) 0.019(4) Uani 0.205(3) 1 d D . P A 2
H28X H 0.5483 0.8615 0.3762 0.023 Uiso 0.205(3) 1 calc R U P A 2
B41 B 0.3333 0.6667 0.536(2) 0.20(8) Uani 0.269(17) 6 d DS TU P . .
F42 F 0.3333 0.6667 0.485(2) 0.42(9) Uani 0.269(17) 6 d DS TU P . .
F43 F 0.2369(16) 0.6185(8) 0.554(2) 0.54(9) Uani 0.269(17) 2 d DS TU P . .
B41B B 0.3333 0.6667 0.0550(13) 0.28(6) Uani 0.731(17) 6 d DS TU P . .
F42B F 0.3333 0.6667 0.1062(15) 0.28(2) Uani 0.731(17) 6 d DS TU P . .
F43B F 0.4296(16) 0.7148(8) 0.0372(13) 0.49(3) Uani 0.731(17) 2 d DS TU P . .

loop_
_atom_site_aniso_label
_atom_site_aniso_U_11
_atom_site_aniso_U_22
_atom_site_aniso_U_33
_atom_site_aniso_U_23
_atom_site_aniso_U_13
_atom_site_aniso_U_12
Co1 0.0194(3) 0.0194(3) 0.0149(3) -0.0019(2) 0.0019(2) 0.0113(3)
O2 0.0044(12) 0.0044(12) 0.004(3) 0.000 0.000 0.0022(6)
N3 0.0258(14) 0.0258(14) 0.050(2) -0.0074(19) 0.0074(19) 0.0170(16)
C4 0.0239(18) 0.0198(17) 0.092(4) -0.002(4) -0.008(4) 0.0080(15)
C5 0.0283(19) 0.0182(17) 0.097(5) 0.001(3) -0.013(4) 0.0117(15)
C6 0.0240(18) 0.0240(18) 0.053(4) 0.0007(16) -0.0007(16) 0.015(2)
C7 0.0241(18) 0.0241(18) 0.054(5) 0.0006(17) -0.0006(17) 0.014(2)
N8 0.0250(16) 0.022(2) 0.094(4) -0.009(5) -0.005(2) 0.0112(10)
C9 0.040(3) 0.038(4) 0.021(3) -0.005(3) -0.0026(15) 0.0192(19)
O10 0.021(5) 0.021(5) 0.021(5) -0.0001(14) 0.0002(14) 0.010(3)
O11 0.026(6) 0.025(6) 0.025(6) -0.0001(14) -0.0003(14) 0.013(3)
C12 0.067(6) 0.083(8) 0.036(5) -0.042(5) -0.021(3) 0.041(4)
C13 0.076(11) 0.081(12) 0.052(9) -0.015(9) -0.005(8) 0.033(9)
C14 0.042(8) 0.045(9) 0.013(6) -0.013(6) -0.003(6) 0.030(7)
C15 0.079(5) 0.109(7) 0.052(5) -0.038(5) -0.019(3) 0.055(4)
C16 0.046(10) 0.086(12) 0.049(10) -0.018(9) 0.003(8) 0.026(9)
C17 0.009(4) 0.039(7) 0.019(5) -0.020(4) -0.005(4) 0.012(4)
C18 0.062(3) 0.089(6) 0.040(4) -0.035(5) -0.017(2) 0.044(3)
C19 0.051(8) 0.077(10) 0.025(7) -0.022(7) -0.015(6) 0.028(7)
C20 0.064(10) 0.075(11) 0.060(11) -0.017(9) -0.009(8) 0.041(9)
C21 0.073(4) 0.063(5) 0.034(4) -0.030(4) -0.0149(19) 0.032(3)
C22 0.037(7) 0.022(7) 0.026(6) -0.019(5) -0.004(5) 0.014(5)
C23 0.045(8) 0.079(11) 0.045(8) -0.011(8) -0.008(7) 0.015(7)
N24 0.023(2) 0.022(2) 0.020(2) -0.0016(12) -0.0008(6) 0.0108(10)
C25 0.036(7) 0.016(7) 0.015(5) -0.008(5) 0.004(4) 0.005(5)
N26 0.009(3) 0.011(4) 0.010(4) 0.0009(14) 0.0009(14) 0.005(2)
N27 0.008(3) 0.009(3) 0.009(3) 0.0010(14) -0.0004(14) 0.0049(18)
C28 0.019(4) 0.019(4) 0.019(4) 0.0003(14) -0.0005(14) 0.009(2)
C9X 0.040(3) 0.038(4) 0.021(3) -0.005(3) -0.0026(15) 0.0192(19)
O10X 0.021(5) 0.021(5) 0.021(5) -0.0001(14) 0.0002(14) 0.010(3)
O11X 0.026(6) 0.025(6) 0.025(6) -0.0001(14) -0.0003(14) 0.013(3)
C12X 0.067(6) 0.083(8) 0.036(5) -0.042(5) -0.021(3) 0.041(4)
C13X 0.076(11) 0.081(12) 0.052(9) -0.015(9) -0.005(8) 0.033(9)
C14X 0.042(8) 0.045(9) 0.013(6) -0.013(6) -0.003(6) 0.030(7)
C15X 0.079(5) 0.109(7) 0.052(5) -0.038(5) -0.019(3) 0.055(4)
C16X 0.046(10) 0.086(12) 0.049(10) -0.018(9) 0.003(8) 0.026(9)
C17X 0.009(4) 0.039(7) 0.019(5) -0.020(4) -0.005(4) 0.012(4)
C18X 0.062(3) 0.089(6) 0.040(4) -0.035(5) -0.017(2) 0.044(3)
C19X 0.051(8) 0.077(10) 0.025(7) -0.022(7) -0.015(6) 0.028(7)
C20X 0.064(10) 0.075(11) 0.060(11) -0.017(9) -0.009(8) 0.041(9)
C21X 0.073(4) 0.063(5) 0.034(4) -0.030(4) -0.0149(19) 0.032(3)
C22X 0.037(7) 0.022(7) 0.026(6) -0.019(5) -0.004(5) 0.014(5)
C23X 0.045(8) 0.079(11) 0.045(8) -0.011(8) -0.008(7) 0.015(7)
N24X 0.023(2) 0.022(2) 0.020(2) -0.0016(12) -0.0008(6) 0.0108(10)
C25X 0.036(7) 0.016(7) 0.015(5) -0.008(5) 0.004(4) 0.005(5)
N26X 0.009(3) 0.011(4) 0.010(4) 0.0009(14) 0.0009(14) 0.005(2)
N27X 0.008(3) 0.009(3) 0.009(3) 0.0010(14) -0.0004(14) 0.0049(18)
C28X 0.019(4) 0.019(4) 0.019(4) 0.0003(14) -0.0005(14) 0.009(2)
B41 0.19(8) 0.19(8) 0.22(14) 0.000 0.000 0.10(4)
F42 0.25(9) 0.25(9) 0.8(2) 0.000 0.000 0.12(4)
F43 0.46(12) 0.84(17) 0.21(6) 0.09(3) 0.17(7) 0.23(6)
B41B 0.26(7) 0.26(7) 0.33(11) 0.000 0.000 0.13(4)
F42B 0.136(16) 0.136(16) 0.56(8) 0.000 0.000 0.068(8)
F43B 0.59(5) 0.31(2) 0.66(8) 0.15(2) 0.31(5) 0.29(3)

loop_
_atom_type_symbol
_atom_type_description
_atom_type_scat_dispersion_real
_atom_type_scat_dispersion_imag
_atom_type_scat_source
C C 0.0033 0.0016 'International Tables Vol C Tables 4.2.6.8 and 6.1.1.4'
H H 0.0000 0.0000 'International Tables Vol C Tables 4.2.6.8 and 6.1.1.4'
N N 0.0061 0.0033 'International Tables Vol C Tables 4.2.6.8 and 6.1.1.4'
O O 0.0106 0.0060 'International Tables Vol C Tables 4.2.6.8 and 6.1.1.4'
Co Co 0.3494 0.9721 'International Tables Vol C Tables 4.2.6.8 and 6.1.1.4'
B B 0.0013 0.0007 'International Tables Vol C Tables 4.2.6.8 and 6.1.1.4'
F F 0.0171 0.0103 'International Tables Vol C Tables 4.2.6.8 and 6.1.1.4'

loop_
_geom_angle_atom_site_label_1
_geom_angle_atom_site_label_2
_geom_angle_atom_site_label_3
_geom_angle
_geom_angle_site_symmetry_1
_geom_angle_site_symmetry_3
O10 Co1 O10 72.6(10) . 7_665
O10 Co1 O2 84.9(5) . .
O10 Co1 O2 84.9(5) 7_665 .
O10 Co1 N26 165.3(7) . 10_454
O10 Co1 N26 94.8(6) 7_665 10_454
O2 Co1 N26 86.3(6) . 10_454
O10 Co1 N26 94.8(6) . 4_674
O10 Co1 N26 165.3(7) 7_665 4_674
O2 Co1 N26 86.3(6) . 4_674
N26 Co1 N26 96.4(8) 10_454 4_674
O2 Co1 O11X 94.6(7) . 5_454
O2 Co1 O11X 94.6(7) . 11_674
O11X Co1 O11X 78.8(12) 5_454 11_674
O10 Co1 N3 91.3(5) . .
O10 Co1 N3 91.3(5) 7_665 .
O2 Co1 N3 175.2(3) . .
N26 Co1 N3 96.8(6) 10_454 .
N26 Co1 N3 96.8(6) 4_674 .
O11X Co1 N3 89.1(7) 5_454 .
O11X Co1 N3 89.1(7) 11_674 .
O10 Co1 O11 7.3(9) . 8
O10 Co1 O11 78.3(5) 7_665 8
O2 Co1 O11 89.9(5) . 8
N26 Co1 O11 172.4(7) 10_454 8
N26 Co1 O11 89.9(7) 4_674 8
N3 Co1 O11 86.5(5) . 8
O10 Co1 O11 78.3(5) . 2_665
O10 Co1 O11 7.3(9) 7_665 2_665
O2 Co1 O11 89.9(5) . 2_665
N26 Co1 O11 89.9(7) 10_454 2_665
N26 Co1 O11 172.4(7) 4_674 2_665
N3 Co1 O11 86.5(5) . 2_665
O11 Co1 O11 83.5(11) 8 2_665
O2 Co1 O10X 97.1(6) . 10_454
O11X Co1 O10X 6.5(8) 5_454 10_454
O11X Co1 O10X 84.7(6) 11_674 10_454
N3 Co1 O10X 86.3(6) . 10_454
O2 Co1 O10X 97.1(6) . 4_674
O11X Co1 O10X 84.7(6) 5_454 4_674
O11X Co1 O10X 6.5(8) 11_674 4_674
N3 Co1 O10X 86.3(6) . 4_674
O10X Co1 O10X 90.4(12) 10_454 4_674
Co1 O2 Co1 119.46(5) 2_665 3_565
Co1 O2 Co1 119.46(5) 2_665 .
Co1 O2 Co1 119.46(5) 3_565 .
C4 N3 C4 115.3(4) . 7_665
C4 N3 Co1 122.0(2) . .
C4 N3 Co1 122.0(2) 7_665 .
N3 C4 C5 124.0(3) . .
N3 C4 H4 118.0 . .
C5 C4 H4 118.0 . .
C4 C5 C6 117.7(4) . .
C4 C5 H5 121.2 . .
C6 C5 H5 121.2 . .
C5 C6 C5 113.6(5) 7_665 .
C5 C6 C7 119.9(3) 7_665 .
C5 C6 C7 119.9(3) . .
N8 C7 N8 121.7(6) . 2_675
N8 C7 C6 116.4(3) . .
N8 C7 C6 116.4(3) 2_675 .
C7 N8 C7 110.8(6) . 3_465
O10 C9 O10 119.7(16) 8 .
O10 C9 O11 125.2(9) 8 8
O10 C9 O11 12.2(15) . 8
O10 C9 O11 12.2(15) 8 .
O10 C9 O11 125.2(9) . .
O11 C9 O11 127.9(16) 8 .
O10 C9 C12 116.9(8) 8 .
O10 C9 C12 116.9(8) . .
O11 C9 C12 116.0(8) 8 .
O11 C9 C12 116.0(8) . .
O11 O10 C9 86(4) 8 .
O11 O10 Co1 100(3) 8 .
C9 O10 Co1 137.8(11) . .
O10 O11 C9 81(4) 8 .
O10 O11 Co1 73(3) 8 3_565
C9 O11 Co1 131.1(13) . 3_565
C13 C12 C13 108.9(4) 8 .
C13 C12 C17 33.12(12) 8 .
C13 C12 C17 122.0(2) . .
C13 C12 C17 122.0(3) 8 8
C13 C12 C17 33.12(12) . 8
C17 C12 C17 114.2(8) . 8
C13 C12 C9 120.3(3) 8 .
C13 C12 C9 120.3(3) . .
C17 C12 C9 117.7(2) . .
C17 C12 C9 117.7(3) 8 .
C12 C13 C14 119.15(14) . .
C12 C13 H13 120.4 . .
C14 C13 H13 120.4 . .
C15 C14 C13 119.8 . .
C15 C14 H14 120.1 . .
C13 C14 H14 120.1 . .
C15 C15 C16 34(10) 8 8
C15 C15 C14 35(10) 8 .
C16 C15 C14 32.7(2) 8 .
C15 C15 C16 146(10) 8 .
C16 C15 C16 111.4(3) 8 .
C14 C15 C16 120.2 . .
C15 C15 C14 144(10) 8 8
C16 C15 C14 120.2(3) 8 8
C14 C15 C14 108.9(4) . 8
C16 C15 C14 32.79(19) . 8
C15 C15 C18 90(10) 8 .
C16 C15 C18 120.1(8) 8 .
C14 C15 C18 119.4(4) . .
C16 C15 C18 120.3(4) . .
C14 C15 C18 119.6(8) 8 .
C17 C16 C15 119.9 . .
C17 C16 H16 120.0 . .
C15 C16 H16 120.0 . .
C16 C17 C12 118.5(2) . .
C16 C17 H17 120.8 . .
C12 C17 H17 120.8 . .
C23 C18 C19 63.5(3) 8 .
C23 C18 C23 85.9(3) 8 .
C19 C18 C23 118.1(3) . .
C23 C18 C19 118.1(5) 8 8
C19 C18 C19 84.7(5) . 8
C23 C18 C19 63.5(2) . 8
C23 C18 C15 125.0(6) 8 .
C19 C18 C15 116.6(5) . .
C23 C18 C15 124.9(7) . .
C19 C18 C15 116.5(5) 8 .
C23 C18 C15 124.9(7) 8 8
C19 C18 C15 116.5(4) . 8
C23 C18 C15 125.0(5) . 8
C19 C18 C15 116.6(5) 8 8
C15 C18 C15 0.1(6) . 8
C20 C19 C18 119.77(11) . .
C20 C19 H19 120.1 . .
C18 C19 H19 120.1 . .
C19 C20 C21 119.8 . .
C19 C20 H20 120.1 . .
C21 C20 H20 120.1 . .
C22 C21 C22 85.3(5) 8 .
C22 C21 C20 64.6(3) 8 .
C22 C21 C20 120.21(7) . .
C22 C21 C20 120.2(4) 8 8
C22 C21 C20 64.0(3) . 8
C20 C21 C20 87.4(6) . 8
C22 C21 N24 121.8(8) 8 .
C22 C21 N24 120.9(4) . .
C20 C21 N24 118.9(5) . .
C20 C21 N24 118.0(10) 8 .
C21 C22 C23 120.03(10) . .
C21 C22 H22 120.0 . .
C23 C22 H22 120.0 . .
C22 C23 C18 122.1(4) . .
C22 C23 H23 119.0 . .
C18 C23 H23 119.0 . .
C25 N24 C25 101.3(14) . 8
C25 N24 C28 11.5(10) . 8
C25 N24 C28 105.5(7) 8 8
C25 N24 C28 105.5(7) . .
C25 N24 C28 11.5(10) 8 .
C28 N24 C28 107.5(14) 8 .
C25 N24 C21 128.5(8) . .
C25 N24 C21 127.7(9) 8 .
C28 N24 C21 126.5(9) 8 .
C28 N24 C21 125.7(7) . .
N26 C25 N24 116.5(14) . .
N26 C25 H25 121.8 . .
N24 C25 H25 121.8 . .
N27 N26 C25 74(7) 8 .
N27 N26 C28 68(7) 8 8
C25 N26 C28 11.3(9) . 8
N27 N26 N27 48(10) 8 .
C25 N26 N27 98.4(16) . .
C28 N26 N27 99.3(14) 8 .
N27 N26 N26 56(10) 8 8
C25 N26 N26 102.1(11) . 8
C28 N26 N26 104.3(12) 8 8
N27 N26 N26 7.6(10) . 8
N27 N26 Co1 116(7) 8 4_675
C25 N26 Co1 137.2(14) . 4_675
C28 N26 Co1 130.3(15) 8 4_675
N27 N26 Co1 119.6(13) . 4_675
N26 N26 Co1 118.0(6) 8 4_675
N26 N27 C25 96(8) 8 8
N26 N27 N27 124(10) 8 8
C25 N27 N27 108.5(12) 8 8
N26 N27 C28 103(8) 8 .
C25 N27 C28 12.1(10) 8 .
N27 N27 C28 111.0(9) 8 .
N26 N27 N26 117(10) 8 .
C25 N27 N26 111.1(15) 8 .
N27 N27 N26 7.6(10) 8 .
C28 N27 N26 115.1(15) . .
N26 N27 Co1 59(6) 8 6_665
C25 N27 Co1 131.1(16) 8 6_665
N27 N27 Co1 120.3(5) 8 6_665
C28 N27 Co1 126.8(13) . 6_665
N26 N27 Co1 117.6(12) . 6_665
N27 C28 N24 104.6(12) . .
N27 C28 H28 127.7 . .
N24 C28 H28 127.7 . .
O10X C9X O10X 127(3) . 8
O10X C9X O11X 128.7(12) . .
O10X C9X O11X 11.0(13) 8 .
O10X C9X O11X 11.0(13) . 8
O10X C9X O11X 128.7(12) 8 8
O11X C9X O11X 128(3) . 8
O10X C9X C12X 115.7(14) . .
O10X C9X C12X 115.7(14) 8 .
O11X C9X C12X 115.6(14) . .
O11X C9X C12X 115.6(14) 8 .
O11X O10X C9X 86(6) 8 .
O11X O10X Co1 72(9) 8 4_675
C9X O10X Co1 128.8(19) . 4_675
O10X O11X C9X 83(6) 8 .
O10X O11X Co1 102(9) 8 6_665
C9X O11X Co1 134(2) . 6_665
C13X C12X C13X 118.5(3) 8 .
C13X C12X C17X 10.37(8) 8 .
C13X C12X C17X 120.7(2) . .
C13X C12X C17X 120.7(3) 8 8
C13X C12X C17X 10.37(6) . 8
C17X C12X C17X 120.7(4) . 8
C13X C12X C9X 120.7(2) 8 .
C13X C12X C9X 120.7(4) . .
C17X C12X C9X 118.2(5) . .
C17X C12X C9X 118.2(5) 8 .
C14X C13X C12X 120.04(8) . .
C14X C13X H13X 120.0 . .
C12X C13X H13X 120.0 . .
C15X C14X C13X 122.9 . .
C15X C14X H14X 118.6 . .
C13X C14X H14X 118.6 . .
C15X C15X C14X 31(2) 8 8
C15X C15X C14X 148(2) 8 .
C14X C15X C14X 116.2(7) 8 .
C15X C15X C16X 32(4) 8 .
C14X C15X C16X 9.76(19) 8 .
C14X C15X C16X 116.8 . .
C15X C15X C18X 89(2) 8 .
C14X C15X C18X 120.2(19) 8 .
C14X C15X C18X 123.5(12) . .
C16X C15X C18X 119.0(12) . .
C15X C15X C16X 147(4) 8 8
C14X C15X C16X 116.9(2) 8 8
C14X C15X C16X 10.08(19) . 8
C16X C15X C16X 115.5(7) . 8
C18X C15X C16X 122.1(18) . 8
C15X C16X C17X 119.79(8) . .
C15X C16X H16X 120.1 . .
C17X C16X H16X 120.1 . .
C16X C17X C12X 119.3(3) . .
C16X C17X H17X 120.4 . .
C12X C17X H17X 120.4 . .
C23X C18X C19X 12.12(6) 8 .
C23X C18X C23X 120.4(3) 8 .
C19X C18X C23X 121.4(3) . .
C23X C18X C19X 121.4(3) 8 8
C19X C18X C19X 119.4(4) . 8
C23X C18X C19X 12.12(7) . 8
C23X C18X C15X 120.0(8) 8 .
C19X C18X C15X 120.7(9) . .
C23X C18X C15X 117.9(9) . .
C19X C18X C15X 118.6(9) 8 .
C23X C18X C15X 117.9(9) 8 8
C19X C18X C15X 118.6(10) . 8
C23X C18X C15X 120.0(9) . 8
C19X C18X C15X 120.7(10) 8 8
C15X C18X C15X 2.1(16) . 8
C20X C19X C18X 118.5(3) . .
C20X C19X H19X 120.7 . .
C18X C19X H19X 120.7 . .
C19X C20X C21X 120.01(6) . .
C19X C20X H20X 120.0 . .
C21X C20X H20X 120.0 . .
C22X C21X C20X 11.9(2) 8 .
C22X C21X C22X 116.7(7) 8 .
C20X C21X C22X 118.8 . .
C22X C21X C20X 118.8(2) 8 8
C20X C21X C20X 118.0(8) . 8
C22X C21X C20X 12.23(14) . 8
C22X C21X N24X 120(2) 8 .
C20X C21X N24X 118.1(13) . .
C22X C21X N24X 122.7(13) . .
C20X C21X N24X 120(2) 8 .
C21X C22X C23X 121.1 . .
C21X C22X H22X 119.4 . .
C23X C22X H22X 119.4 . .
C22X C23X C18X 119.96(6) . .
C22X C23X H23X 120.0 . .
C18X C23X H23X 120.0 . .
C25X N24X C25X 109.6(18) 8 .
C25X N24X C28X 10.3(14) 8 .
C25X N24X C28X 105.8(9) . .
C25X N24X C28X 105.8(9) 8 8
C25X N24X C28X 10.3(14) . 8
C28X N24X C28X 100.4(17) . 8
C25X N24X C21X 124.4(13) 8 .
C25X N24X C21X 126.0(12) . .
C28X N24X C21X 127.5(12) . .
C28X N24X C21X 129.0(13) 8 .
N26X C25X N24X 116.8(16) . .
N26X C25X H25X 121.6 . .
N24X C25X H25X 121.6 . .
N27X N26X C28X 90(3) 8 8
N27X N26X C25X 95(4) 8 .
C28X N26X C25X 10.5(15) 8 .
N27X N26X N27X 15(2) 8 .
C28X N26X N27X 94.5(14) 8 .
C25X N26X N27X 97.5(15) . .
N27X N26X N26X 22(3) 8 8
C28X N26X N26X 96.4(12) 8 8
C25X N26X N26X 98.2(10) . 8
N27X N26X N26X 6.6(9) . 8
N27X N26X Co1 104(3) 8 .
C28X N26X Co1 135.3(15) 8 .
C25X N26X Co1 141.1(12) . .
N27X N26X Co1 110.2(12) . .
N26X N26X Co1 112.4(5) 8 .
N26X N27X N27X 158(3) 8 8
N26X N27X C28X 70(3) 8 .
N27X N27X C28X 114.9(9) 8 .
N26X N27X C25X 66(3) 8 8
N27X N27X C25X 115.1(9) 8 8
C28X N27X C25X 9.2(14) . 8
N26X N27X N26X 152(4) 8 .
N27X N27X N26X 6.6(9) 8 .
C28X N27X N26X 115.8(16) . .
C25X N27X N26X 114.7(14) 8 .
N26X N27X Co1 65(3) 8 3_565
N27X N27X Co1 122.3(3) 8 3_565
C28X N27X Co1 118.8(11) . 3_565
C25X N27X Co1 121.4(11) 8 3_565
N26X N27X Co1 123.6(12) . 3_565
N27X C28X N24X 104.0(14) . .
N27X C28X H28X 128.0 . .
N24X C28X H28X 128.0 . .
F43 B41 F43 109.1(9) 3_565 .
F43 B41 F43 109.1(9) 3_565 2_665
F43 B41 F43 109.1(9) . 2_665
F43 B41 F42 109.8(9) 3_565 .
F43 B41 F42 109.8(9) . .
F43 B41 F42 109.8(9) 2_665 .
F43B B41B F43B 108.7(9) 2_665 3_565
F43B B41B F43B 108.7(9) 2_665 .
F43B B41B F43B 108.7(9) 3_565 .
F43B B41B F42B 110.3(9) 2_665 .
F43B B41B F42B 110.3(9) 3_565 .
F43B B41B F42B 110.3(9) . .

loop_
_geom_bond_atom_site_label_1
_geom_bond_atom_site_label_2
_geom_bond_distance
_geom_bond_site_symmetry_2
Co1 O10 2.034(9) .
Co1 O10 2.034(9) 7_665
Co1 O2 2.0187(7) .
Co1 N26 2.087(16) 10_454
Co1 N26 2.087(16) 4_674
Co1 O11X 2.04(2) 5_454
Co1 O11X 2.04(2) 11_674
Co1 N3 2.076(4) .
Co1 O11 2.096(12) 8
Co1 O11 2.096(12) 2_665
Co1 O10X 2.10(2) 10_454
Co1 O10X 2.10(2) 4_674
O2 Co1 2.0187(7) 2_665
O2 Co1 2.0187(7) 3_565
N3 C4 1.351(4) .
N3 C4 1.351(4) 7_665
C4 C5 1.381(5) .
C4 H4 0.9500 .
C5 C6 1.420(5) .
C5 H5 0.9500 .
C6 C5 1.420(5) 7_665
C6 C7 1.483(7) .
C7 N8 1.371(4) .
C7 N8 1.371(4) 2_675
N8 C7 1.372(4) 3_465
C9 O10 1.259(10) 8
C9 O10 1.259(10) .
C9 O11 1.271(10) 8
C9 O11 1.271(10) .
C9 C12 1.525(8) .
O10 O11 0.27(3) 8
O11 O10 0.27(3) 8
O11 Co1 2.096(12) 3_565
C12 C13 1.362(7) 8
C12 C13 1.362(4) .
C12 C17 1.3916 .
C12 C17 1.392(6) 8
C13 C14 1.3900(11) .
C13 H13 0.9500 .
C14 C15 1.3899 .
C14 H14 0.9500 .
C15 C15 0.003(17) 8
C15 C16 1.389(12) 8
C15 C16 1.3868 .
C15 C14 1.388(13) 8
C15 C18 1.516(6) .
C16 C17 1.3900(11) .
C16 H16 0.9500 .
C17 H17 0.9500 .
C18 C23 1.356(8) 8
C18 C19 1.451(10) .
C18 C23 1.356(6) .
C18 C19 1.451(13) 8
C18 C15 1.516(6) 8
C19 C20 1.3900(12) .
C19 H19 0.9500 .
C20 C21 1.3941(12) .
C20 H20 0.9500 .
C21 C22 1.370(12) 8
C21 C22 1.3830 .
C21 C20 1.407(15) 8
C21 N24 1.452(7) .
C22 C23 1.3900(11) .
C22 H22 0.9500 .
C23 H23 0.9500 .
N24 C25 1.341(10) .
N24 C25 1.341(10) 8
N24 C28 1.369(10) 8
N24 C28 1.369(10) .
C25 N26 1.309(11) .
C25 H25 0.9500 .
N26 N27 0.23(3) 8
N26 C28 1.38(2) 8
N26 N27 1.410(10) .
N26 N26 1.53(5) 8
N26 Co1 2.087(16) 4_675
N27 N26 0.23(3) 8
N27 C25 1.27(2) 8
N27 N27 1.27(4) 8
N27 C28 1.310(12) .
N27 Co1 2.195(15) 6_665
C28 H28 0.9500 .
C9X O10X 1.260(15) .
C9X O10X 1.260(14) 8
C9X O11X 1.268(15) .
C9X O11X 1.268(15) 8
C9X C12X 1.527(11) .
O10X O11X 0.24(3) 8
O10X Co1 2.10(2) 4_675
O11X O10X 0.24(3) 8
O11X Co1 2.04(2) 6_665
C12X C13X 1.369(11) 8
C12X C13X 1.369(8) .
C12X C17X 1.402(4) .
C12X C17X 1.402(10) 8
C13X C14X 1.3900 .
C13X H13X 0.9500 .
C14X C15X 1.3505 .
C14X H14X 0.9500 .
C15X C15X 0.05(4) 8
C15X C14X 1.40(3) 8
C15X C16X 1.4751(11) .
C15X C18X 1.506(8) .
C15X C16X 1.43(3) 8
C16X C17X 1.3900 .
C16X H16X 0.9500 .
C17X H17X 0.9500 .
C18X C23X 1.350(12) 8
C18X C19X 1.411(5) .
C18X C23X 1.350(9) .
C18X C19X 1.411(10) 8
C18X C15X 1.506(8) 8
C19X C20X 1.3900 .
C19X H19X 0.9500 .
C20X C21X 1.4223 .
C20X H20X 0.9500 .
C21X C22X 1.41(3) 8
C21X C22X 1.3751 .
C21X C20X 1.39(3) 8
C21X N24X 1.453(10) .
C22X C23X 1.3900 .
C22X H22X 0.9500 .
C23X H23X 0.9500 .
N24X C25X 1.347(15) 8
N24X C25X 1.347(15) .
N24X C28X 1.368(14) .
N24X C28X 1.368(14) 8
C25X N26X 1.304(15) .
C25X H25X 0.9500 .
N26X N27X 0.44(3) 8
N26X C28X 1.23(3) 8
N26X N27X 1.424(15) .
N26X N26X 1.83(3) 8
N27X N26X 0.44(3) 8
N27X N27X 1.00(3) 8
N27X C28X 1.306(16) .
N27X C25X 1.42(3) 8
N27X Co1 2.328(15) 3_565
C28X H28X 0.9500 .
B41 F43 1.49(3) 3_565
B41 F43 1.49(2) .
B41 F43 1.49(2) 2_665
B41 F42 1.49(3) .
B41B F43B 1.49(2) 2_665
B41B F43B 1.49(2) 3_565
B41B F43B 1.49(2) .
B41B F42B 1.49(3) .

loop_
_geom_torsion_atom_site_label_1
_geom_torsion_atom_site_label_2
_geom_torsion_atom_site_label_3
_geom_torsion_atom_site_label_4
_geom_torsion
_geom_torsion_site_symmetry_1
_geom_torsion_site_symmetry_4
C4 N3 C4 C5 -9.5(17) 7_665 .
Co1 N3 C4 C5 -179.8(7) . .
N3 C4 C5 C6 -10.5(15) . .
C4 C5 C6 C5 29.3(14) . 7_665
C4 C5 C6 C7 -179.0(8) . .
C5 C6 C7 N8 -2.2(13) 7_665 .
C5 C6 C7 N8 -152.0(9) . .
C5 C6 C7 N8 152.0(9) 7_665 2_675
C5 C6 C7 N8 2.2(13) . 2_675
N8 C7 N8 C7 38(2) 2_675 3_465
C6 C7 N8 C7 -169.4(6) . 3_465
O10 C9 O10 O11 -120(6) 8 8
O11 C9 O10 O11 -107(7) . 8
C12 C9 O10 O11 89(6) . 8
O10 C9 O10 Co1 -20(3) 8 .
O11 C9 O10 Co1 100(6) 8 .
O11 C9 O10 Co1 -7(3) . .
C12 C9 O10 Co1 -170.4(13) . .
O10 C9 O11 O10 -67(6) . 8
O11 C9 O11 O10 -82(7) 8 8
C12 C9 O11 O10 97(6) . 8
O10 C9 O11 Co1 58(6) 8 3_565
O10 C9 O11 Co1 -8(3) . 3_565
O11 C9 O11 Co1 -23(4) 8 3_565
C12 C9 O11 Co1 155.3(12) . 3_565
O10 C9 C12 C13 -5.2(17) 8 8
O10 C9 C12 C13 146.3(13) . 8
O11 C9 C12 C13 159.9(15) 8 8
O11 C9 C12 C13 -18.8(19) . 8
O10 C9 C12 C13 -146.3(14) 8 .
O10 C9 C12 C13 5.2(17) . .
O11 C9 C12 C13 18.8(19) 8 .
O11 C9 C12 C13 -159.9(16) . .
O10 C9 C12 C17 32.7(16) 8 .
O10 C9 C12 C17 -175.8(13) . .
O11 C9 C12 C17 -162.2(15) 8 .
O11 C9 C12 C17 19.1(19) . .
O10 C9 C12 C17 175.8(13) 8 8
O10 C9 C12 C17 -32.7(17) . 8
O11 C9 C12 C17 -19.1(19) 8 8
O11 C9 C12 C17 162.2(15) . 8
C13 C12 C13 C14 41.4(9) 8 .
C17 C12 C13 C14 7.5(11) . .
C17 C12 C13 C14 -78.5(3) 8 .
C9 C12 C13 C14 -173.6(6) . .
C12 C13 C14 C15 -4.0(5) . .
C13 C14 C15 C15 147(100) . 8
C13 C14 C15 C16 83.5(6) . 8
C13 C14 C15 C16 0.8 . .
C13 C14 C15 C14 -33.3 . 8
C13 C14 C15 C18 -175.7(9) . .
C15 C15 C16 C17 -36(100) 8 .
C16 C15 C16 C17 -35.95(17) 8 .
C14 C15 C16 C17 -0.8 . .
C14 C15 C16 C17 77.1(6) 8 .
C18 C15 C16 C17 175.6(9) . .
C15 C16 C17 C12 3.9(5) . .
C13 C12 C17 C16 -82.6(3) 8 .
C13 C12 C17 C16 -7.4(11) . .
C17 C12 C17 C16 29.3(7) 8 .
C9 C12 C17 C16 173.6(6) . .
C15 C15 C18 C23 34(100) 8 8
C16 C15 C18 C23 51.0(11) 8 8
C14 C15 C18 C23 13.1(11) . 8
C16 C15 C18 C23 -163.4(5) . 8
C14 C15 C18 C23 -125.4(7) 8 8
C15 C15 C18 C19 -41(100) 8 .
C16 C15 C18 C19 -24.0(10) 8 .
C14 C15 C18 C19 -61.9(9) . .
C16 C15 C18 C19 121.6(6) . .
C14 C15 C18 C19 159.6(7) 8 .
C15 C15 C18 C23 146(100) 8 .
C16 C15 C18 C23 163.3(7) 8 .
C14 C15 C18 C23 125.5(7) . .
C16 C15 C18 C23 -51.0(11) . .
C14 C15 C18 C23 -13.0(11) 8 .
C15 C15 C18 C19 -139(100) 8 8
C16 C15 C18 C19 -121.7(6) 8 8
C14 C15 C18 C19 -159.6(5) . 8
C16 C15 C18 C19 23.9(9) . 8
C14 C15 C18 C19 61.9(9) 8 8
C16 C15 C18 C15 17(100) 8 8
C14 C15 C18 C15 -21(100) . 8
C16 C15 C18 C15 163(100) . 8
C14 C15 C18 C15 -159(100) 8 8
C23 C18 C19 C20 67.2(4) 8 .
C23 C18 C19 C20 -1.8(3) . .
C19 C18 C19 C20 -57.89(17) 8 .
C15 C18 C19 C20 -174.9(6) . .
C15 C18 C19 C20 -175.0(6) 8 .
C18 C19 C20 C21 0.79(14) . .
C19 C20 C21 C22 -67.4(4) . 8
C19 C20 C21 C22 0.2 . .
C19 C20 C21 C20 57.93(16) . 8
C19 C20 C21 N24 178.8(8) . .
C22 C21 C22 C23 56.8 8 .
C20 C21 C22 C23 -0.2 . .
C20 C21 C22 C23 -70.2(6) 8 .
N24 C21 C22 C23 -178.8(8) . .
C21 C22 C23 C18 -0.87(17) . .
C23 C18 C23 C22 -55.1(4) 8 .
C19 C18 C23 C22 1.8(3) . .
C19 C18 C23 C22 69.3(4) 8 .
C15 C18 C23 C22 174.4(7) . .
C15 C18 C23 C22 174.4(7) 8 .
C22 C21 N24 C25 131.4(9) 8 .
C22 C21 N24 C25 26.5(11) . .
C20 C21 N24 C25 -152.1(7) . .
C20 C21 N24 C25 -48.4(9) 8 .
C22 C21 N24 C25 -27.4(10) 8 8
C22 C21 N24 C25 -132.3(8) . 8
C20 C21 N24 C25 49.1(9) . 8
C20 C21 N24 C25 152.8(8) 8 8
C22 C21 N24 C28 145.8(11) 8 8
C22 C21 N24 C28 40.8(12) . 8
C20 C21 N24 C28 -137.7(10) . 8
C20 C21 N24 C28 -34.1(11) 8 8
C22 C21 N24 C28 -41.6(11) 8 .
C22 C21 N24 C28 -146.5(10) . .
C20 C21 N24 C28 34.9(11) . .
C20 C21 N24 C28 138.6(10) 8 .
C25 N24 C25 N26 -12.3(13) 8 .
C28 N24 C25 N26 100(6) 8 .
C28 N24 C25 N26 -1.3(10) . .
C21 N24 C25 N26 -175.4(10) . .
N24 C25 N26 N27 -41(10) . 8
N24 C25 N26 C28 -95(5) . 8
N24 C25 N26 N27 1.3(13) . .
N24 C25 N26 N26 8.0(8) . 8
N24 C25 N26 Co1 -151.8(13) . 4_675
N27 N26 N27 N26 180(100) 8 8
C25 N26 N27 N26 120(7) . 8
C28 N26 N27 N26 132(7) 8 8
Co1 N26 N27 N26 -80(8) 4_675 8
N27 N26 N27 C25 71(8) 8 8
C25 N26 N27 C25 11.6(16) . 8
C28 N26 N27 C25 23(2) 8 8
N26 N26 N27 C25 -109(8) 8 8
Co1 N26 N27 C25 170.9(8) 4_675 8
C25 N26 N27 N27 -60(7) . 8
C28 N26 N27 N27 -48(7) 8 8
N26 N26 N27 N27 180.0(3) 8 8
Co1 N26 N27 N27 100(7) 4_675 8
N27 N26 N27 C28 59(8) 8 .
C25 N26 N27 C28 -0.8(18) . .
C28 N26 N27 C28 10.6(17) 8 .
N26 N26 N27 C28 -121(8) 8 .
Co1 N26 N27 C28 158.5(10) 4_675 .
N27 N26 N27 Co1 -113(7) 8 6_665
C25 N26 N27 Co1 -172.8(7) . 6_665
C28 N26 N27 Co1 -161.4(9) 8 6_665
N26 N26 N27 Co1 67(7) 8 6_665
Co1 N26 N27 Co1 -13.5(18) 4_675 6_665
N26 N27 C28 N24 -128(9) 8 .
C25 N27 C28 N24 -73(4) 8 .
N27 N27 C28 N24 7.1(12) 8 .
N26 N27 C28 N24 0.1(17) . .
Co1 N27 C28 N24 171.3(8) 6_665 .
C25 N24 C28 N27 0.6(11) . .
C25 N24 C28 N27 71(6) 8 .
C28 N24 C28 N27 -11.2(18) 8 .
C21 N24 C28 N27 175.0(9) . .
O10X C9X O10X O11X -102(13) 8 8
O11X C9X O10X O11X -89(14) . 8
C12X C9X O10X O11X 93(13) . 8
O10X C9X O10X Co1 -39(3) 8 4_675
O11X C9X O10X Co1 -25(3) . 4_675
O11X C9X O10X Co1 63(12) 8 4_675
C12X C9X O10X Co1 155.7(14) . 4_675
O10X C9X O11X O10X -86(14) . 8
O11X C9X O11X O10X -100(13) 8 8
C12X C9X O11X O10X 93(13) . 8
O10X C9X O11X Co1 13(3) . 6_665
O10X C9X O11X Co1 99(14) 8 6_665
O11X C9X O11X Co1 -1(4) 8 6_665
C12X C9X O11X Co1 -168.2(13) . 6_665
O10X C9X C12X C13X 171.4(13) . 8
O10X C9X C12X C13X 5(2) 8 8
O11X C9X C12X C13X -7.7(18) . 8
O11X C9X C12X C13X -176.4(15) 8 8
O10X C9X C12X C13X -4.6(19) . .
O10X C9X C12X C13X -171.3(15) 8 .
O11X C9X C12X C13X 176.4(12) . .
O11X C9X C12X C13X 8(2) 8 .
O10X C9X C12X C17X -177.1(13) . .
O10X C9X C12X C17X 16(2) 8 .
O11X C9X C12X C17X 3.9(18) . .
O11X C9X C12X C17X -164.8(15) 8 .
O10X C9X C12X C17X -16.1(18) . 8
O10X C9X C12X C17X 177.1(15) 8 8
O11X C9X C12X C17X 164.8(12) . 8
O11X C9X C12X C17X -3.9(19) 8 8
C13X C12X C13X C14X 9.3(9) 8 .
C17X C12X C13X C14X -2.3(9) . .
C17X C12X C13X C14X -95.8(18) 8 .
C9X C12X C13X C14X -174.7(8) . .
C12X C13X C14X C15X -3.5(4) . .
C13X C14X C15X C15X -2(11) . 8
C13X C14X C15X C14X -2.33(18) . 8
C13X C14X C15X C16X 8.6 . .
C13X C14X C15X C18X 178.8(9) . .
C13X C14X C15X C16X 94(4) . 8
C15X C15X C16X C17X 161(9) 8 .
C14X C15X C16X C17X 81(4) 8 .
C14X C15X C16X C17X -8.3 . .
C18X C15X C16X C17X -179.0(8) . .
C16X C15X C16X C17X -19.43(14) 8 .
C15X C16X C17X C12X 3.0(4) . .
C13X C12X C17X C16X -78.3(18) 8 .
C13X C12X C17X C16X 2.3(9) . .
C17X C12X C17X C16X 14.4(9) 8 .
C9X C12X C17X C16X 174.8(8) . .
C15X C15X C18X C23X -7(6) 8 8
C14X C15X C18X C23X -6.8(14) 8 8
C14X C15X C18X C23X 172.0(8) . 8
C16X C15X C18X C23X -18.0(12) . 8
C16X C15X C18X C23X -176.1(9) 8 8
C15X C15X C18X C19X 7(6) 8 .
C14X C15X C18X C19X 7.2(14) 8 .
C14X C15X C18X C19X -174.0(8) . .
C16X C15X C18X C19X -4.0(13) . .
C16X C15X C18X C19X -162.1(10) 8 .
C15X C15X C18X C23X -173(6) 8 .
C14X C15X C18X C23X -172.2(8) 8 .
C14X C15X C18X C23X 6.7(13) . .
C16X C15X C18X C23X 176.7(8) . .
C16X C15X C18X C23X 18.5(15) 8 .
C15X C15X C18X C19X 174(6) 8 8
C14X C15X C18X C19X 174.1(8) 8 8
C14X C15X C18X C19X -7.1(13) . 8
C16X C15X C18X C19X 163.0(8) . 8
C16X C15X C18X C19X 4.8(15) 8 8
C14X C15X C18X C15X 1(5) 8 8
C14X C15X C18X C15X 179(100) . 8
C16X C15X C18X C15X -11(5) . 8
C16X C15X C18X C15X -169(6) 8 8
C23X C18X C19X C20X -85.0(17) 8 .
C23X C18X C19X C20X 4.2(10) . .
C19X C18X C19X C20X 18.1(10) 8 .
C15X C18X C19X C20X -175.1(7) . .
C15X C18X C19X C20X -174.8(6) 8 .
C18X C19X C20X C21X -0.4(4) . .
C19X C20X C21X C22X 80(3) . 8
C19X C20X C21X C22X -3.2 . .
C19X C20X C21X C20X -17.04(10) . 8
C19X C20X C21X N24X -175.7(7) . .
C22X C21X C22X C23X -10.10(13) 8 .
C20X C21X C22X C23X 3.2 . .
C20X C21X C22X C23X 93(3) 8 .
N24X C21X C22X C23X 175.4(7) . .
C21X C22X C23X C18X 0.5(5) . .
C23X C18X C23X C22X 9.8(10) 8 .
C19X C18X C23X C22X -4.3(10) . .
C19X C18X C23X C22X -88.3(17) 8 .
C15X C18X C23X C22X 175.0(7) . .
C15X C18X C23X C22X 174.7(6) 8 .
C22X C21X N24X C25X -177.4(16) 8 8
C20X C21X N24X C25X 169.2(16) . 8
C22X C21X N24X C25X -3.0(19) . 8
C20X C21X N24X C25X 11(2) 8 8
C22X C21X N24X C25X 2.9(17) 8 .
C20X C21X N24X C25X -10.5(16) . .
C22X C21X N24X C25X 177.2(12) . .
C20X C21X N24X C25X -168.7(13) 8 .
C22X C21X N24X C28X -165.2(12) 8 .
C20X C21X N24X C28X -178.7(12) . .
C22X C21X N24X C28X 9.1(17) . .
C20X C21X N24X C28X 23.2(17) 8 .
C22X C21X N24X C28X -9(2) 8 8
C20X C21X N24X C28X -23(2) . 8
C22X C21X N24X C28X 164.9(16) . 8
C20X C21X N24X C28X 178.9(16) 8 8
C25X N24X C25X N26X 6(3) 8 .
C28X N24X C25X N26X -4.3(18) . .
C28X N24X C25X N26X -64(8) 8 .
C21X N24X C25X N26X -174.5(12) . .
N24X C25X N26X N27X 18(4) . 8
N24X C25X N26X C28X 77(8) . 8
N24X C25X N26X N27X 3.3(19) . .
N24X C25X N26X N26X -3.3(16) . 8
N24X C25X N26X Co1 139.1(16) . .
N27X N26X N27X N26X 180.0(4) 8 8
C28X N26X N27X N26X -107(9) 8 8
C25X N26X N27X N26X -97(9) . 8
Co1 N26X N27X N26X 111(9) . 8
C28X N26X N27X N27X 73(9) 8 8
C25X N26X N27X N27X 83(9) . 8
N26X N26X N27X N27X 180.0(4) 8 8
Co1 N26X N27X N27X -69(9) . 8
N27X N26X N27X C28X -84(9) 8 .
C28X N26X N27X C28X -11.3(16) 8 .
C25X N26X N27X C28X -1(2) . .
N26X N26X N27X C28X 96(9) 8 .
Co1 N26X N27X C28X -153.4(12) . .
N27X N26X N27X C25X -94(9) 8 8
C28X N26X N27X C25X -21(2) 8 8
C25X N26X N27X C25X -11.3(16) . 8
N26X N26X N27X C25X 86(9) 8 8
Co1 N26X N27X C25X -163.5(12) . 8
N27X N26X N27X Co1 80(10) 8 3_565
C28X N26X N27X Co1 153.2(12) 8 3_565
C25X N26X N27X Co1 163.4(12) . 3_565
N26X N26X N27X Co1 -100(9) 8 3_565
Co1 N26X N27X Co1 11.2(17) . 3_565
N26X N27X C28X N24X 149(4) 8 .
N27X N27X C28X N24X -8.4(15) 8 .
C25X N27X C28X N24X 85(7) 8 .
N26X N27X C28X N24X -1.1(19) . .
Co1 N27X C28X N24X -166.5(10) 3_565 .
C25X N24X C28X N27X -111(9) 8 .
C25X N24X C28X N27X 2.9(16) . .
C28X N24X C28X N27X 12(2) 8 .
C21X N24X C28X N27X 173.0(12) . .
